data_7032938
loop_
_publ_author_name
'Hananouchi, Steven'
'Krull, Brandon T.'
'Ziller, Joseph W.'
'Furche, Filipp'
'Heyduk, Alan F.'

_publ_section_title
;
 Metal effects on ligand non-innocence in Group 5 complexes of the
 redox-active [ONO] pincer ligand.
;
_journal_issue 48
_journal_name_full 'Dalton transactions (Cambridge, England : 2003)'
_journal_page_first 17991
_journal_page_last 18000
_journal_paper_doi 10.1039/c4dt02259a
_journal_volume 43
_journal_year 2014
_chemical_formula_sum 'C36 H56 Cl2 N O4 V'
_chemical_formula_weight 688.66
_chemical_name_systematic
; 
 ? 
;
_space_group_IT_number 14
_symmetry_cell_setting monoclinic
_symmetry_space_group_name_Hall '-P 2yn'
_symmetry_space_group_name_H-M 'P 1 21/n 1'
_atom_sites_solution_hydrogens geom
_atom_sites_solution_primary direct
_atom_sites_solution_secondary difmap
_audit_creation_method SHELXTL
_cell_angle_alpha 90.00
_cell_angle_beta 93.0439(10)
_cell_angle_gamma 90.00
_cell_formula_units_Z 4
_cell_length_a 16.6922(12)
_cell_length_b 10.7697(8)
_cell_length_c 20.4145(15)
_cell_measurement_reflns_used 9289
_cell_measurement_temperature 88(2)
_cell_measurement_theta_max 28.07
_cell_measurement_theta_min 2.25
_cell_volume 3664.7(5)
_computing_cell_refinement 'Bruker SAINT'
_computing_data_collection 'Bruker APEX2'
_computing_data_reduction 'Bruker SAINT'
_computing_molecular_graphics 'Bruker SHELXTL'
_computing_publication_material 'Bruker SHELXTL'
_computing_structure_refinement 'SHELXL-97 (Sheldrick, 2008)'
_computing_structure_solution 'SHELXS-97 (Sheldrick, 2008)'
_diffrn_ambient_temperature 88(2)
_diffrn_measured_fraction_theta_full 0.998
_diffrn_measured_fraction_theta_max 0.998
_diffrn_measurement_device_type 'Bruker APEX-II CCD'
_diffrn_measurement_method '\f and \w scans'
_diffrn_radiation_monochromator graphite
_diffrn_radiation_source 'fine-focus sealed tube'
_diffrn_radiation_type MoK\a
_diffrn_radiation_wavelength 0.71073
_diffrn_reflns_av_R_equivalents 0.0000
_diffrn_reflns_av_sigmaI/netI 0.0298
_diffrn_reflns_limit_h_max 20
_diffrn_reflns_limit_h_min -20
_diffrn_reflns_limit_k_max 13
_diffrn_reflns_limit_k_min 0
_diffrn_reflns_limit_l_max 25
_diffrn_reflns_limit_l_min 0
_diffrn_reflns_number 7481
_diffrn_reflns_theta_full 25.50
_diffrn_reflns_theta_max 26.37
_diffrn_reflns_theta_min 1.54
_exptl_absorpt_coefficient_mu 0.453
_exptl_absorpt_correction_T_max 0.9033
_exptl_absorpt_correction_T_min 0.8476
_exptl_absorpt_correction_type multi-scan
_exptl_absorpt_process_details 'Bruker TWINABS'
_exptl_crystal_colour purple
_exptl_crystal_density_diffrn 1.248
_exptl_crystal_density_meas ?
_exptl_crystal_density_method 'not measured'
_exptl_crystal_description polyhedron
_exptl_crystal_F_000 1472
_exptl_crystal_size_max 0.38
_exptl_crystal_size_mid 0.30
_exptl_crystal_size_min 0.23
_refine_diff_density_max 0.592
_refine_diff_density_min -0.346
_refine_diff_density_rms 0.064
_refine_ls_extinction_method none
_refine_ls_goodness_of_fit_ref 1.111
_refine_ls_hydrogen_treatment constr
_refine_ls_matrix_type full
_refine_ls_number_parameters 410
_refine_ls_number_reflns 7482
_refine_ls_number_restraints 0
_refine_ls_restrained_S_all 1.111
_refine_ls_R_factor_all 0.0473
_refine_ls_R_factor_gt 0.0410
_refine_ls_shift/su_max 0.000
_refine_ls_shift/su_mean 0.000
_refine_ls_structure_factor_coef Fsqd
_refine_ls_weighting_details 'calc w=1/[\s^2^(Fo^2^)+(0.0317P)^2^+3.9620P] where P=(Fo^2^+2Fc^2^)/3'
_refine_ls_weighting_scheme calc
_refine_ls_wR_factor_gt 0.0961
_refine_ls_wR_factor_ref 0.0994
_reflns_number_gt 6866
_reflns_number_total 7482
_reflns_threshold_expression >2sigma(I)
_cod_data_source_file c4dt02259a2.cif
_cod_data_source_block afh345
_cod_depositor_comments
;
The following automatic conversions were performed:

'_symmetry_cell_setting' value 'Monoclinic' changed to 'monoclinic'
according to
/usr/data/users/saulius/crontab/automatic-downloads/rss-feeds/RSC/lib/dictionaries/cif_core.dic
dictionary named 'cif_core.dic' version 2.4.2 from 2011-04-26.

Automatic conversion script
Id: cif_fix_values 2827 2014-09-09 07:05:25Z andrius 

 Adding full bibliography for 7032938--7032941.cif.

The following automatic conversions were performed:

'_exptl_crystal_density_meas' value 'not_measured' was changed to '?'
- the value is perceived as not measured.

Automatic conversion script
Id: cif_fix_values 3008 2015-01-20 13:52:24Z robertas 
;
_cod_original_sg_symbol_H-M P2(1)/n
_cod_database_code 7032938

loop_
_symmetry_equiv_pos_as_xyz
'x, y, z'
'-x+1/2, y+1/2, -z+1/2'
'-x, -y, -z'
'x-1/2, -y-1/2, z-1/2'

loop_
_atom_site_label
_atom_site_type_symbol
_atom_site_fract_x
_atom_site_fract_y
_atom_site_fract_z
_atom_site_U_iso_or_equiv
_atom_site_adp_type
_atom_site_occupancy
_atom_site_symmetry_multiplicity
_atom_site_calc_flag
_atom_site_refinement_flags
V1 V 0.49264(3) 0.22649(5) 0.147366(19) 0.01654(10) Uani 1 1 d .
Cl1 Cl 0.42380(5) 0.03864(7) 0.13182(4) 0.02693(17) Uani 1 1 d .
Cl2 Cl 0.55197(5) 0.42223(7) 0.13661(4) 0.02875(17) Uani 1 1 d .
O1 O 0.58789(12) 0.15040(19) 0.16592(9) 0.0185(4) Uani 1 1 d .
O2 O 0.39978(12) 0.30295(19) 0.16704(9) 0.0191(4) Uani 1 1 d .
O3 O 0.50161(11) 0.2165(2) 0.04709(8) 0.0245(5) Uani 1 1 d .
N1 N 0.49903(15) 0.2236(2) 0.24524(9) 0.0157(4) Uani 1 1 d .
C1 C 0.61613(17) 0.1242(3) 0.22683(13) 0.0161(6) Uani 1 1 d .
C2 C 0.68916(16) 0.0629(3) 0.24265(13) 0.0173(6) Uani 1 1 d .
C3 C 0.70667(17) 0.0435(3) 0.30850(14) 0.0180(6) Uani 1 1 d .
H3A H 0.7562 0.0048 0.3211 0.022 Uiso 1 1 calc R
C4 C 0.65567(16) 0.0774(2) 0.35840(13) 0.0165(5) Uani 1 1 d .
C5 C 0.58398(18) 0.1375(3) 0.34125(13) 0.0181(6) Uani 1 1 d .
H5A H 0.5485 0.1605 0.3741 0.022 Uiso 1 1 calc R
C6 C 0.56444(16) 0.1640(3) 0.27518(13) 0.0165(5) Uani 1 1 d .
C7 C 0.74493(17) 0.0251(3) 0.18810(14) 0.0202(6) Uani 1 1 d .
C8 C 0.8182(2) -0.0453(4) 0.21604(16) 0.0339(8) Uani 1 1 d .
H8A H 0.8480 0.0070 0.2482 0.051 Uiso 1 1 calc R
H8B H 0.8529 -0.0666 0.1805 0.051 Uiso 1 1 calc R
H8C H 0.8009 -0.1215 0.2374 0.051 Uiso 1 1 calc R
C9 C 0.69951(19) -0.0591(3) 0.13800(16) 0.0293(7) Uani 1 1 d .
H9A H 0.6836 -0.1357 0.1596 0.044 Uiso 1 1 calc R
H9B H 0.7344 -0.0793 0.1024 0.044 Uiso 1 1 calc R
H9C H 0.6516 -0.0159 0.1200 0.044 Uiso 1 1 calc R
C10 C 0.7718(2) 0.1439(3) 0.15428(15) 0.0275(7) Uani 1 1 d .
H10A H 0.7976 0.1997 0.1869 0.041 Uiso 1 1 calc R
H10B H 0.7249 0.1853 0.1331 0.041 Uiso 1 1 calc R
H10C H 0.8099 0.1228 0.1212 0.041 Uiso 1 1 calc R
C11 C 0.68023(17) 0.0532(3) 0.43080(13) 0.0188(6) Uani 1 1 d .
C12 C 0.7263(2) -0.0687(3) 0.43961(16) 0.0384(9) Uani 1 1 d .
H12A H 0.7382 -0.0840 0.4864 0.058 Uiso 1 1 calc R
H12B H 0.7766 -0.0634 0.4171 0.058 Uiso 1 1 calc R
H12C H 0.6938 -0.1370 0.4209 0.058 Uiso 1 1 calc R
C13 C 0.6083(2) 0.0486(4) 0.47373(15) 0.0360(8) Uani 1 1 d .
H13A H 0.6265 0.0266 0.5187 0.054 Uiso 1 1 calc R
H13B H 0.5701 -0.0139 0.4565 0.054 Uiso 1 1 calc R
H13C H 0.5822 0.1301 0.4736 0.054 Uiso 1 1 calc R
C14 C 0.7352(3) 0.1596(4) 0.45478(17) 0.0426(10) Uani 1 1 d .
H14A H 0.7524 0.1458 0.5009 0.064 Uiso 1 1 calc R
H14B H 0.7060 0.2384 0.4506 0.064 Uiso 1 1 calc R
H14C H 0.7824 0.1626 0.4282 0.064 Uiso 1 1 calc R
C15 C 0.38128(17) 0.3294(3) 0.22792(13) 0.0161(6) Uani 1 1 d .
C16 C 0.31182(16) 0.3941(2) 0.24431(13) 0.0157(6) Uani 1 1 d .
C17 C 0.30347(17) 0.4130(3) 0.31088(13) 0.0176(6) Uani 1 1 d .
H17A H 0.2566 0.4542 0.3240 0.021 Uiso 1 1 calc R
C18 C 0.36053(16) 0.3744(3) 0.36010(13) 0.0162(5) Uani 1 1 d .
C19 C 0.42790(17) 0.3103(2) 0.34224(13) 0.0162(6) Uani 1 1 d .
H19A H 0.4669 0.2834 0.3748 0.019 Uiso 1 1 calc R
C20 C 0.43826(16) 0.2856(3) 0.27581(13) 0.0161(5) Uani 1 1 d .
C21 C 0.25134(17) 0.4379(3) 0.19084(13) 0.0192(6) Uani 1 1 d .
C22 C 0.2916(2) 0.5271(3) 0.14355(15) 0.0274(7) Uani 1 1 d .
H22A H 0.3088 0.6024 0.1672 0.041 Uiso 1 1 calc R
H22B H 0.2532 0.5492 0.1074 0.041 Uiso 1 1 calc R
H22C H 0.3383 0.4864 0.1259 0.041 Uiso 1 1 calc R
C23 C 0.21762(18) 0.3243(3) 0.15309(15) 0.0237(6) Uani 1 1 d .
H23A H 0.1932 0.2672 0.1837 0.036 Uiso 1 1 calc R
H23B H 0.2612 0.2818 0.1318 0.036 Uiso 1 1 calc R
H23C H 0.1770 0.3513 0.1197 0.036 Uiso 1 1 calc R
C24 C 0.18127(19) 0.5078(3) 0.21912(16) 0.0272(7) Uani 1 1 d .
H24A H 0.1533 0.4529 0.2486 0.041 Uiso 1 1 calc R
H24B H 0.1440 0.5350 0.1833 0.041 Uiso 1 1 calc R
H24C H 0.2017 0.5805 0.2436 0.041 Uiso 1 1 calc R
C25 C 0.34729(18) 0.4052(3) 0.43238(13) 0.0200(6) Uani 1 1 d .
C26 C 0.4115(2) 0.3476(3) 0.47893(14) 0.0306(7) Uani 1 1 d .
H26A H 0.4099 0.2570 0.4746 0.046 Uiso 1 1 calc R
H26B H 0.4014 0.3709 0.5242 0.046 Uiso 1 1 calc R
H26C H 0.4644 0.3780 0.4679 0.046 Uiso 1 1 calc R
C27 C 0.26521(19) 0.3575(3) 0.45014(14) 0.0273(7) Uani 1 1 d .
H27A H 0.2624 0.2676 0.4428 0.041 Uiso 1 1 calc R
H27B H 0.2233 0.3988 0.4226 0.041 Uiso 1 1 calc R
H27C H 0.2572 0.3753 0.4964 0.041 Uiso 1 1 calc R
C28 C 0.3505(2) 0.5465(3) 0.44126(16) 0.0348(8) Uani 1 1 d .
H28A H 0.4012 0.5782 0.4259 0.052 Uiso 1 1 calc R
H28B H 0.3466 0.5669 0.4878 0.052 Uiso 1 1 calc R
H28C H 0.3056 0.5847 0.4158 0.052 Uiso 1 1 calc R
C29 C 0.57636(18) 0.2226(4) 0.01324(15) 0.0328(7) Uani 1 1 d .
H29A H 0.5973 0.1382 0.0052 0.039 Uiso 1 1 calc R
H29B H 0.6176 0.2702 0.0393 0.039 Uiso 1 1 calc R
C30 C 0.5542(2) 0.2872(4) -0.05019(16) 0.0362(8) Uani 1 1 d .
H30A H 0.5882 0.2586 -0.0855 0.043 Uiso 1 1 calc R
H30B H 0.5597 0.3784 -0.0455 0.043 Uiso 1 1 calc R
C31 C 0.4676(2) 0.2506(3) -0.06435(14) 0.0315(8) Uani 1 1 d .
H31A H 0.4387 0.3137 -0.0919 0.038 Uiso 1 1 calc R
H31B H 0.4635 0.1691 -0.0867 0.038 Uiso 1 1 calc R
C32 C 0.4354(2) 0.2444(5) 0.00248(16) 0.0485(11) Uani 1 1 d .
H32A H 0.4110 0.3248 0.0139 0.058 Uiso 1 1 calc R
H32B H 0.3939 0.1788 0.0041 0.058 Uiso 1 1 calc R
O4 O 0.5105(2) 0.6830(4) 0.34664(13) 0.0756(11) Uani 1 1 d .
C33 C 0.5251(3) 0.8089(5) 0.3284(3) 0.085(2) Uani 1 1 d .
H33A H 0.5754 0.8399 0.3506 0.102 Uiso 1 1 calc R
H33B H 0.4803 0.8631 0.3405 0.102 Uiso 1 1 calc R
C34 C 0.5318(3) 0.8074(4) 0.2569(3) 0.0777(18) Uani 1 1 d .
H34A H 0.5159 0.8885 0.2374 0.093 Uiso 1 1 calc R
H34B H 0.5872 0.7878 0.2454 0.093 Uiso 1 1 calc R
C35 C 0.4761(3) 0.7094(4) 0.23455(18) 0.0530(11) Uani 1 1 d .
H35A H 0.4957 0.6661 0.1958 0.064 Uiso 1 1 calc R
H35B H 0.4221 0.7438 0.2232 0.064 Uiso 1 1 calc R
C36 C 0.4742(2) 0.6242(3) 0.29163(17) 0.0368(8) Uani 1 1 d .
H36A H 0.4180 0.6028 0.3001 0.044 Uiso 1 1 calc R
H36B H 0.5032 0.5466 0.2823 0.044 Uiso 1 1 calc R

loop_
_atom_site_aniso_label
_atom_site_aniso_U_11
_atom_site_aniso_U_22
_atom_site_aniso_U_33
_atom_site_aniso_U_23
_atom_site_aniso_U_13
_atom_site_aniso_U_12
V1 0.0155(2) 0.0220(2) 0.01223(19) -0.0003(2) 0.0018(2) 0.00383(17)
Cl1 0.0298(4) 0.0254(4) 0.0260(4) -0.0006(3) 0.0057(3) -0.0044(3)
Cl2 0.0314(4) 0.0230(4) 0.0317(4) 0.0014(3) 0.0002(3) -0.0017(3)
O1 0.0173(10) 0.0239(10) 0.0147(9) 0.0002(8) 0.0029(8) 0.0040(8)
O2 0.0194(10) 0.0245(10) 0.0133(9) 0.0001(8) 0.0011(7) 0.0047(8)
O3 0.0167(11) 0.0424(12) 0.0145(9) 0.0001(9) 0.0019(7) -0.0019(9)
N1 0.0152(9) 0.0173(10) 0.0148(9) 0.0006(10) 0.0028(10) 0.0012(9)
C1 0.0188(14) 0.0150(13) 0.0146(13) 0.0011(10) 0.0006(11) -0.0019(11)
C2 0.0152(13) 0.0166(13) 0.0202(14) 0.0003(11) 0.0032(11) -0.0009(11)
C3 0.0142(13) 0.0182(14) 0.0217(14) 0.0014(12) 0.0016(11) 0.0007(11)
C4 0.0173(13) 0.0156(13) 0.0165(13) 0.0001(11) -0.0003(11) -0.0008(11)
C5 0.0217(15) 0.0168(14) 0.0161(13) 0.0004(11) 0.0042(11) 0.0031(11)
C6 0.0150(13) 0.0163(13) 0.0181(13) -0.0003(11) -0.0002(11) 0.0002(11)
C7 0.0183(14) 0.0253(15) 0.0173(14) -0.0004(12) 0.0054(11) 0.0054(12)
C8 0.0273(17) 0.050(2) 0.0247(16) 0.0067(15) 0.0087(13) 0.0214(16)
C9 0.0290(16) 0.0274(16) 0.0322(17) -0.0104(14) 0.0068(14) 0.0049(14)
C10 0.0277(16) 0.0326(17) 0.0229(15) 0.0036(13) 0.0084(13) 0.0006(14)
C11 0.0226(15) 0.0170(14) 0.0167(13) 0.0000(11) 0.0013(11) 0.0008(12)
C12 0.056(2) 0.0349(19) 0.0247(17) 0.0077(14) 0.0022(16) 0.0229(18)
C13 0.0304(18) 0.057(2) 0.0205(15) 0.0106(15) 0.0017(13) 0.0060(17)
C14 0.061(3) 0.042(2) 0.0247(17) 0.0038(15) -0.0075(17) -0.0236(19)
C15 0.0166(14) 0.0168(14) 0.0150(13) 0.0010(10) 0.0004(11) -0.0019(11)
C16 0.0148(13) 0.0129(13) 0.0195(14) 0.0002(11) 0.0024(11) 0.0013(11)
C17 0.0174(14) 0.0161(14) 0.0197(14) -0.0005(11) 0.0047(11) 0.0012(11)
C18 0.0178(13) 0.0160(13) 0.0151(13) -0.0002(11) 0.0046(11) 0.0003(11)
C19 0.0174(13) 0.0156(13) 0.0153(13) -0.0001(10) 0.0006(10) 0.0001(10)
C20 0.0145(13) 0.0155(13) 0.0185(13) 0.0013(11) 0.0033(10) 0.0009(11)
C21 0.0178(14) 0.0212(14) 0.0187(14) -0.0002(12) 0.0007(11) 0.0050(12)
C22 0.0323(17) 0.0254(16) 0.0244(16) 0.0072(13) 0.0018(13) 0.0030(13)
C23 0.0192(14) 0.0290(16) 0.0228(15) -0.0019(12) -0.0008(12) -0.0003(12)
C24 0.0221(16) 0.0347(18) 0.0248(16) 0.0011(13) 0.0003(13) 0.0101(13)
C25 0.0265(16) 0.0207(14) 0.0132(13) -0.0011(11) 0.0054(11) 0.0037(12)
C26 0.0303(17) 0.049(2) 0.0119(13) -0.0019(13) 0.0001(12) 0.0131(15)
C27 0.0271(16) 0.0404(19) 0.0150(14) 0.0034(13) 0.0072(12) 0.0005(14)
C28 0.056(2) 0.0244(17) 0.0245(16) -0.0049(13) 0.0078(15) 0.0035(16)
C29 0.0185(16) 0.054(2) 0.0261(15) -0.0005(16) 0.0077(12) -0.0012(16)
C30 0.0294(17) 0.047(2) 0.0330(17) 0.0082(16) 0.0089(14) -0.0071(16)
C31 0.0331(19) 0.044(2) 0.0178(13) 0.0060(13) -0.0003(12) -0.0006(15)
C32 0.0234(18) 0.096(3) 0.0255(17) 0.011(2) -0.0036(13) -0.002(2)
O4 0.072(2) 0.125(3) 0.0292(13) 0.0098(16) -0.0036(15) -0.045(2)
C33 0.034(3) 0.059(3) 0.159(6) -0.068(4) -0.027(3) 0.002(2)
C34 0.037(2) 0.060(3) 0.134(5) 0.054(3) -0.013(3) -0.014(2)
C35 0.078(3) 0.046(2) 0.0358(19) -0.0001(17) 0.0129(19) 0.013(2)
C36 0.041(2) 0.0284(18) 0.0411(19) 0.0024(14) 0.0064(17) -0.0063(16)

loop_
_atom_type_symbol
_atom_type_description
_atom_type_scat_dispersion_real
_atom_type_scat_dispersion_imag
_atom_type_scat_source
C C 0.0033 0.0016 'International Tables Vol C Tables 4.2.6.8 and 6.1.1.4'
H H 0.0000 0.0000 'International Tables Vol C Tables 4.2.6.8 and 6.1.1.4'
N N 0.0061 0.0033 'International Tables Vol C Tables 4.2.6.8 and 6.1.1.4'
O O 0.0106 0.0060 'International Tables Vol C Tables 4.2.6.8 and 6.1.1.4'
Cl Cl 0.1484 0.1585 'International Tables Vol C Tables 4.2.6.8 and 6.1.1.4'
V V 0.3005 0.5294 'International Tables Vol C Tables 4.2.6.8 and 6.1.1.4'

loop_
_geom_angle_atom_site_label_1
_geom_angle_atom_site_label_2
_geom_angle_atom_site_label_3
_geom_angle
O1 V1 O2 155.21(8)
O1 V1 N1 77.51(9)
O2 V1 N1 77.70(9)
O1 V1 O3 94.29(8)
O2 V1 O3 110.50(8)
N1 V1 O3 171.80(9)
O1 V1 Cl1 93.24(7)
O2 V1 Cl1 90.18(7)
N1 V1 Cl1 97.00(8)
O3 V1 Cl1 83.19(7)
O1 V1 Cl2 93.21(7)
O2 V1 Cl2 89.01(7)
N1 V1 Cl2 96.18(8)
O3 V1 Cl2 84.29(7)
Cl1 V1 Cl2 166.31(3)
C1 O1 V1 123.55(18)
C15 O2 V1 123.18(18)
C32 O3 C29 110.0(2)
C32 O3 V1 121.87(18)
C29 O3 V1 125.20(17)
C6 N1 C20 127.11(19)
C6 N1 V1 116.71(18)
C20 N1 V1 116.14(18)
O1 C1 C2 124.8(3)
O1 C1 C6 112.8(2)
C2 C1 C6 122.4(2)
C3 C2 C1 115.6(2)
C3 C2 C7 124.1(2)
C1 C2 C7 120.4(2)
C2 C3 C4 124.1(3)
C5 C4 C3 118.9(2)
C5 C4 C11 120.3(2)
C3 C4 C11 120.7(2)
C4 C5 C6 119.4(3)
N1 C6 C5 131.2(2)
N1 C6 C1 109.3(2)
C5 C6 C1 119.5(2)
C8 C7 C10 109.6(3)
C8 C7 C9 108.3(3)
C10 C7 C9 109.8(3)
C8 C7 C2 111.3(2)
C10 C7 C2 107.9(2)
C9 C7 C2 109.9(2)
C13 C11 C12 108.1(3)
C13 C11 C14 108.5(3)
C12 C11 C14 108.4(3)
C13 C11 C4 112.4(2)
C12 C11 C4 111.5(2)
C14 C11 C4 107.8(2)
O2 C15 C16 124.3(2)
O2 C15 C20 113.3(2)
C16 C15 C20 122.3(2)
C17 C16 C15 115.6(2)
C17 C16 C21 124.0(2)
C15 C16 C21 120.4(2)
C16 C17 C18 123.7(3)
C19 C18 C17 119.1(2)
C19 C18 C25 121.3(2)
C17 C18 C25 119.6(2)
C18 C19 C20 119.6(3)
N1 C20 C19 131.0(2)
N1 C20 C15 109.4(2)
C19 C20 C15 119.6(2)
C16 C21 C24 111.9(2)
C16 C21 C23 108.9(2)
C24 C21 C23 108.3(2)
C16 C21 C22 110.4(2)
C24 C21 C22 107.3(2)
C23 C21 C22 110.0(2)
C27 C25 C26 109.0(2)
C27 C25 C28 109.4(3)
C26 C25 C28 108.1(3)
C27 C25 C18 109.4(2)
C26 C25 C18 112.2(2)
C28 C25 C18 108.7(2)
O3 C29 C30 104.6(2)
C29 C30 C31 103.5(3)
C32 C31 C30 102.9(3)
O3 C32 C31 106.8(3)
C36 O4 C33 107.0(4)
O4 C33 C34 105.7(3)
C35 C34 C33 103.8(4)
C34 C35 C36 103.9(4)
O4 C36 C35 108.9(3)

loop_
_geom_bond_atom_site_label_1
_geom_bond_atom_site_label_2
_geom_bond_distance
V1 O1 1.811(2)
V1 O2 1.819(2)
V1 N1 1.9955(19)
V1 O3 2.0632(18)
V1 Cl1 2.3399(9)
V1 Cl2 2.3443(9)
O1 C1 1.336(3)
O2 C15 1.327(3)
O3 C32 1.426(4)
O3 C29 1.460(3)
N1 C6 1.381(4)
N1 C20 1.390(3)
C1 C2 1.409(4)
C1 C6 1.412(4)
C2 C3 1.376(4)
C2 C7 1.543(4)
C3 C4 1.410(4)
C4 C5 1.389(4)
C4 C11 1.535(4)
C5 C6 1.400(4)
C7 C8 1.525(4)
C7 C10 1.532(4)
C7 C9 1.537(4)
C11 C13 1.524(4)
C11 C12 1.528(4)
C11 C14 1.532(4)
C15 C16 1.408(4)
C15 C20 1.409(4)
C16 C17 1.388(4)
C16 C21 1.522(4)
C17 C18 1.410(4)
C18 C19 1.384(4)
C18 C25 1.540(4)
C19 C20 1.402(4)
C21 C24 1.530(4)
C21 C23 1.537(4)
C21 C22 1.541(4)
C25 C27 1.525(4)
C25 C26 1.526(4)
C25 C28 1.533(4)
C29 C30 1.499(5)
C30 C31 1.512(4)
C31 C32 1.494(4)
O4 C36 1.399(5)
O4 C33 1.431(7)
C33 C34 1.468(8)
C34 C35 1.463(6)
C35 C36 1.485(5)

loop_
_geom_torsion_atom_site_label_1
_geom_torsion_atom_site_label_2
_geom_torsion_atom_site_label_3
_geom_torsion_atom_site_label_4
_geom_torsion
O2 V1 O1 C1 3.4(4)
N1 V1 O1 C1 2.4(2)
O3 V1 O1 C1 -177.4(2)
Cl1 V1 O1 C1 -94.0(2)
Cl2 V1 O1 C1 98.0(2)
O1 V1 O2 C15 3.9(4)
N1 V1 O2 C15 4.9(2)
O3 V1 O2 C15 -175.2(2)
Cl1 V1 O2 C15 102.0(2)
Cl2 V1 O2 C15 -91.7(2)
O1 V1 O3 C32 169.0(3)
O2 V1 O3 C32 -11.4(3)
N1 V1 O3 C32 168.1(7)
Cl1 V1 O3 C32 76.2(3)
Cl2 V1 O3 C32 -98.2(3)
O1 V1 O3 C29 -32.5(3)
O2 V1 O3 C29 147.1(3)
N1 V1 O3 C29 -33.5(8)
Cl1 V1 O3 C29 -125.3(3)
Cl2 V1 O3 C29 60.3(3)
O1 V1 N1 C6 -3.4(2)
O2 V1 N1 C6 177.0(2)
O3 V1 N1 C6 -2.5(8)
Cl1 V1 N1 C6 88.4(2)
Cl2 V1 N1 C6 -95.3(2)
O1 V1 N1 C20 174.5(2)
O2 V1 N1 C20 -5.1(2)
O3 V1 N1 C20 175.4(6)
Cl1 V1 N1 C20 -93.7(2)
Cl2 V1 N1 C20 82.6(2)
V1 O1 C1 C2 178.6(2)
V1 O1 C1 C6 -1.0(3)
O1 C1 C2 C3 -179.2(3)
C6 C1 C2 C3 0.4(4)
O1 C1 C2 C7 2.5(4)
C6 C1 C2 C7 -177.9(3)
C1 C2 C3 C4 2.0(4)
C7 C2 C3 C4 -179.7(3)
C2 C3 C4 C5 -1.9(4)
C2 C3 C4 C11 -179.5(3)
C3 C4 C5 C6 -0.6(4)
C11 C4 C5 C6 177.0(3)
C20 N1 C6 C5 7.6(5)
V1 N1 C6 C5 -174.7(3)
C20 N1 C6 C1 -173.9(3)
V1 N1 C6 C1 3.7(3)
C4 C5 C6 N1 -178.8(3)
C4 C5 C6 C1 2.9(4)
O1 C1 C6 N1 -1.9(3)
C2 C1 C6 N1 178.5(3)
O1 C1 C6 C5 176.8(2)
C2 C1 C6 C5 -2.9(4)
C3 C2 C7 C8 4.6(4)
C1 C2 C7 C8 -177.2(3)
C3 C2 C7 C10 -115.8(3)
C1 C2 C7 C10 62.4(3)
C3 C2 C7 C9 124.5(3)
C1 C2 C7 C9 -57.3(3)
C5 C4 C11 C13 24.5(4)
C3 C4 C11 C13 -157.9(3)
C5 C4 C11 C12 146.2(3)
C3 C4 C11 C12 -36.3(4)
C5 C4 C11 C14 -95.0(3)
C3 C4 C11 C14 82.6(3)
V1 O2 C15 C16 176.6(2)
V1 O2 C15 C20 -3.7(3)
O2 C15 C16 C17 -179.8(3)
C20 C15 C16 C17 0.6(4)
O2 C15 C16 C21 0.6(4)
C20 C15 C16 C21 -179.0(3)
C15 C16 C17 C18 1.7(4)
C21 C16 C17 C18 -178.7(3)
C16 C17 C18 C19 -2.2(4)
C16 C17 C18 C25 177.2(3)
C17 C18 C19 C20 0.2(4)
C25 C18 C19 C20 -179.2(3)
C6 N1 C20 C19 3.6(5)
V1 N1 C20 C19 -174.1(2)
C6 N1 C20 C15 -177.8(3)
V1 N1 C20 C15 4.5(3)
C18 C19 C20 N1 -179.6(3)
C18 C19 C20 C15 2.0(4)
O2 C15 C20 N1 -0.9(3)
C16 C15 C20 N1 178.8(3)
O2 C15 C20 C19 177.9(2)
C16 C15 C20 C19 -2.4(4)
C17 C16 C21 C24 1.3(4)
C15 C16 C21 C24 -179.1(3)
C17 C16 C21 C23 -118.4(3)
C15 C16 C21 C23 61.2(3)
C17 C16 C21 C22 120.7(3)
C15 C16 C21 C22 -59.7(3)
C19 C18 C25 C27 -126.1(3)
C17 C18 C25 C27 54.5(3)
C19 C18 C25 C26 -5.1(4)
C17 C18 C25 C26 175.6(3)
C19 C18 C25 C28 114.5(3)
C17 C18 C25 C28 -64.9(4)
C32 O3 C29 C30 14.1(4)
V1 O3 C29 C30 -146.6(2)
O3 C29 C30 C31 -30.2(4)
C29 C30 C31 C32 34.8(4)
C29 O3 C32 C31 8.2(4)
V1 O3 C32 C31 169.6(2)
C30 C31 C32 O3 -26.8(4)
C36 O4 C33 C34 -25.8(5)
O4 C33 C34 C35 33.4(5)
C33 C34 C35 C36 -27.6(5)
C33 O4 C36 C35 8.0(5)
C34 C35 C36 O4 12.7(5)
